data_4316487
loop_
_publ_author_name
'Malte Behrens'
'Marie-Eve Ordolff'
'Christian N\"ather'
'Wolfgang Bensch'
'Klaus-Dieter Becker'
'Catherine Guillot-Deudon'
'Alain Lafond'
'Jason A. Cody'

_publ_section_title
;
 New Three-Dimensional Thiostannates Composed of Linked Cu8S12 Clusters
 and the First Example of a Mixed-Metal Cu7SnS12 Cluster
;
_journal_name_full 'Inorganic Chemistry'
_journal_page_first 8305
_journal_page_last 8309
_journal_paper_doi 10.1021/ic100688z
_journal_volume 49
_journal_year 2010
_chemical_formula_sum 'C12 H60 Cu40 N12 S60 Sn15'
_chemical_formula_weight 6618.27
_chemical_name_systematic
; 
 ? 
;
_space_group_IT_number 222
_symmetry_cell_setting cubic
_symmetry_space_group_name_Hall '-P 4a 2bc 3'
_symmetry_space_group_name_H-M 'P n -3 n :2'
_atom_sites_solution_hydrogens geom
_atom_sites_solution_primary direct
_atom_sites_solution_secondary difmap
_audit_creation_method SHELXL-97
_cell_angle_alpha 90.00
_cell_angle_beta 90.00
_cell_angle_gamma 90.00
_cell_formula_units_Z 4
_cell_length_a 25.260(4)
_cell_length_b 25.260(4)
_cell_length_c 25.260(4)
_cell_measurement_reflns_used 47679
_cell_measurement_temperature 160(2)
_cell_measurement_theta_max 34.90
_cell_measurement_theta_min 5.10
_cell_volume 16118(4)
_computing_cell_refinement 'Bruker AXS Collect'
_computing_data_collection 'Bruker AXS Collect'
_computing_data_reduction 'Bruker AXS Collect'
_computing_structure_refinement 'SHELXL-97 (Sheldrick, 1997)'
_computing_structure_solution 'SHELXS-97 (Sheldrick, 1990)'
_diffrn_ambient_temperature 160(2)
_diffrn_measured_fraction_theta_full 0.995
_diffrn_measured_fraction_theta_max 0.995
_diffrn_measurement_device_type 'Bruker Kappa CCD'
_diffrn_measurement_method 'Omega scan'
_diffrn_radiation_monochromator graphite
_diffrn_radiation_source 'fine-focus sealed tube'
_diffrn_radiation_type MoK\a
_diffrn_radiation_wavelength 0.71073
_diffrn_reflns_av_R_equivalents 0.0834
_diffrn_reflns_av_sigmaI/netI 0.0377
_diffrn_reflns_limit_h_max 22
_diffrn_reflns_limit_h_min -40
_diffrn_reflns_limit_k_max 29
_diffrn_reflns_limit_k_min -37
_diffrn_reflns_limit_l_max 28
_diffrn_reflns_limit_l_min -34
_diffrn_reflns_number 47665
_diffrn_reflns_theta_full 34.90
_diffrn_reflns_theta_max 34.90
_diffrn_reflns_theta_min 5.17
_diffrn_standards_decay_% 0
_diffrn_standards_interval_time 0
_diffrn_standards_number 0
_exptl_absorpt_coefficient_mu 8.219
_exptl_absorpt_correction_T_max 0.397
_exptl_absorpt_correction_T_min 0.323
_exptl_absorpt_correction_type numerical
_exptl_absorpt_process_details '(Sheldrick, 1997)'
_exptl_crystal_colour black
_exptl_crystal_density_diffrn 2.727
_exptl_crystal_density_method 'not measured'
_exptl_crystal_description cube
_exptl_crystal_F_000 12344
_exptl_crystal_size_max 0.154
_exptl_crystal_size_mid 0.154
_exptl_crystal_size_min 0.144
_platon_squeeze_details
;
;
_refine_diff_density_max 2.153
_refine_diff_density_min -2.190
_refine_diff_density_rms 0.323
_refine_ls_extinction_method none
_refine_ls_goodness_of_fit_ref 1.169
_refine_ls_hydrogen_treatment constr
_refine_ls_matrix_type full
_refine_ls_number_parameters 119
_refine_ls_number_reflns 5876
_refine_ls_number_restraints 0
_refine_ls_restrained_S_all 1.169
_refine_ls_R_factor_all 0.0660
_refine_ls_R_factor_gt 0.0364
_refine_ls_shift/su_max 0.003
_refine_ls_shift/su_mean 0.000
_refine_ls_structure_factor_coef Fsqd
_refine_ls_weighting_details 'calc w=1/[\s^2^(Fo^2^)+(0.0316P)^2^+66.8558P] where P=(Fo^2^+2Fc^2^)/3'
_refine_ls_weighting_scheme calc
_refine_ls_wR_factor_gt 0.0794
_refine_ls_wR_factor_ref 0.0953
_reflns_number_gt 4382
_reflns_number_total 5876
_reflns_threshold_expression >2sigma(I)
_cod_data_source_file ic100688z_si_002_1.cif
_cod_data_source_block pn-3n
_cod_original_cell_volume 16119(5)
_cod_original_sg_symbol_H-M 'P n -3 n'
_cod_database_code 4316487

loop_
_symmetry_equiv_pos_as_xyz
'x, y, z'
'-x+1/2, -y+1/2, z'
'-x+1/2, y, -z+1/2'
'x, -y+1/2, -z+1/2'
'z, x, y'
'z, -x+1/2, -y+1/2'
'-z+1/2, -x+1/2, y'
'-z+1/2, x, -y+1/2'
'y, z, x'
'-y+1/2, z, -x+1/2'
'y, -z+1/2, -x+1/2'
'-y+1/2, -z+1/2, x'
'y, x, -z+1/2'
'-y+1/2, -x+1/2, -z+1/2'
'y, -x+1/2, z'
'-y+1/2, x, z'
'x, z, -y+1/2'
'-x+1/2, z, y'
'-x+1/2, -z+1/2, -y+1/2'
'x, -z+1/2, y'
'z, y, -x+1/2'
'z, -y+1/2, x'
'-z+1/2, y, x'
'-z+1/2, -y+1/2, -x+1/2'
'-x, -y, -z'
'x-1/2, y-1/2, -z'
'x-1/2, -y, z-1/2'
'-x, y-1/2, z-1/2'
'-z, -x, -y'
'-z, x-1/2, y-1/2'
'z-1/2, x-1/2, -y'
'z-1/2, -x, y-1/2'
'-y, -z, -x'
'y-1/2, -z, x-1/2'
'-y, z-1/2, x-1/2'
'y-1/2, z-1/2, -x'
'-y, -x, z-1/2'
'y-1/2, x-1/2, z-1/2'
'-y, x-1/2, -z'
'y-1/2, -x, -z'
'-x, -z, y-1/2'
'x-1/2, -z, -y'
'x-1/2, z-1/2, y-1/2'
'-x, z-1/2, -y'
'-z, -y, x-1/2'
'-z, y-1/2, -x'
'z-1/2, -y, -x'
'z-1/2, y-1/2, x-1/2'

loop_
_atom_site_label
_atom_site_type_symbol
_atom_site_fract_x
_atom_site_fract_y
_atom_site_fract_z
_atom_site_U_iso_or_equiv
_atom_site_adp_type
_atom_site_occupancy
_atom_site_symmetry_multiplicity
_atom_site_calc_flag
_atom_site_refinement_flags
_atom_site_disorder_assembly
_atom_site_disorder_group
Sn1 Sn 0.615614(10) 0.622405(10) 0.432652(10) 0.01430(6) Uani 1 1 d . . .
Sn2 Sn 0.5000 0.7500 0.2500 0.01259(9) Uani 1 4 d S . .
Cu1 Cu 0.50651(2) 0.51970(2) 0.39523(2) 0.01761(10) Uani 1 1 d . . .
Cu2 Cu 0.56682(2) 0.56682(2) 0.56682(2) 0.01610(15) Uani 1 3 d S . .
Cu3 Cu 0.652270(19) 0.50978(2) 0.348191(19) 0.01663(10) Uani 1 1 d . . .
Cu4 Cu 0.59115(2) 0.74749(2) 0.37406(2) 0.02073(11) Uani 1 1 d . . .
S1 S 0.52326(4) 0.60498(4) 0.41636(4) 0.01543(16) Uani 1 1 d . . .
S2 S 0.63639(4) 0.57041(4) 0.50989(4) 0.01545(16) Uani 1 1 d . . .
S3 S 0.66550(4) 0.59655(4) 0.35578(4) 0.01652(17) Uani 1 1 d . . .
S4 S 0.62560(7) 0.71470(5) 0.44890(5) 0.0395(4) Uani 1 1 d . . .
S5 S 0.55419(4) 0.69868(4) 0.30856(4) 0.01780(17) Uani 1 1 d . . .
N1 N 0.59141(18) 0.59141(18) 0.2500 0.0311(12) Uani 1 2 d S . .
H1N1 H 0.5884 0.6270 0.2550 0.047 Uiso 0.50 1 calc PR . .
H2N1 H 0.6044 0.5850 0.2170 0.047 Uiso 0.50 1 calc PR . .
H3N1 H 0.6138 0.5777 0.2746 0.047 Uiso 0.50 1 calc PR . .
C1 C 0.5375(4) 0.5659(4) 0.2556(5) 0.034(2) Uani 0.50 1 d P . .
H1A H 0.5228 0.5726 0.2913 0.040 Uiso 0.50 1 calc PR . .
H1B H 0.5127 0.5804 0.2289 0.040 Uiso 0.50 1 calc PR . .
C2 C 0.5454(4) 0.5083(5) 0.2471(5) 0.037(3) Uani 0.50 1 d P . .
H2A H 0.5722 0.4950 0.2724 0.044 Uiso 0.50 1 calc PR . .
H2B H 0.5589 0.5023 0.2108 0.044 Uiso 0.50 1 calc PR . .
N2 N 0.4949(3) 0.4781(4) 0.2544(4) 0.031(2) Uani 0.50 1 d P . .
H1N2 H 0.5009 0.4430 0.2488 0.047 Uiso 0.50 1 calc PR . .
H2N2 H 0.4703 0.4899 0.2309 0.047 Uiso 0.50 1 calc PR . .
H3N2 H 0.4827 0.4829 0.2880 0.047 Uiso 0.50 1 calc PR . .

loop_
_atom_site_aniso_label
_atom_site_aniso_U_11
_atom_site_aniso_U_22
_atom_site_aniso_U_33
_atom_site_aniso_U_23
_atom_site_aniso_U_13
_atom_site_aniso_U_12
Sn1 0.01700(11) 0.01380(11) 0.01210(10) 0.00209(8) -0.00101(8) 0.00114(8)
Sn2 0.0167(2) 0.01055(12) 0.01055(12) 0.000 0.000 0.000
Cu1 0.0176(2) 0.0187(2) 0.0165(2) 0.00280(17) 0.00229(16) 0.00474(17)
Cu2 0.01610(15) 0.01610(15) 0.01610(15) 0.00241(16) 0.00241(16) 0.00241(16)
Cu3 0.0142(2) 0.0228(2) 0.0129(2) 0.00147(17) 0.00052(15) -0.00054(17)
Cu4 0.0285(3) 0.0139(2) 0.0197(2) 0.00234(17) -0.00298(19) -0.00031(18)
S1 0.0138(4) 0.0170(4) 0.0155(4) 0.0049(3) 0.0028(3) 0.0035(3)
S2 0.0140(4) 0.0191(4) 0.0133(4) 0.0037(3) 0.0007(3) 0.0038(3)
S3 0.0123(4) 0.0227(4) 0.0146(4) 0.0015(3) 0.0004(3) -0.0011(3)
S4 0.0749(11) 0.0153(5) 0.0282(6) 0.0000(4) -0.0262(6) -0.0007(5)
S5 0.0223(4) 0.0137(4) 0.0174(4) 0.0034(3) -0.0041(3) -0.0005(3)
N1 0.0343(19) 0.0343(19) 0.025(3) 0.0094(17) -0.0094(17) 0.000(2)
C1 0.033(5) 0.025(5) 0.043(6) 0.014(4) 0.014(4) 0.008(4)
C2 0.022(4) 0.057(7) 0.032(5) -0.021(5) 0.005(4) 0.002(5)
N2 0.030(4) 0.054(6) 0.010(4) -0.002(4) 0.001(3) -0.004(4)

loop_
_atom_type_symbol
_atom_type_description
_atom_type_scat_dispersion_real
_atom_type_scat_dispersion_imag
_atom_type_scat_source
C C 0.0033 0.0016 'International Tables Vol C Tables 4.2.6.8 and 6.1.1.4'
H H 0.0000 0.0000 'International Tables Vol C Tables 4.2.6.8 and 6.1.1.4'
N N 0.0061 0.0033 'International Tables Vol C Tables 4.2.6.8 and 6.1.1.4'
S S 0.1246 0.1234 'International Tables Vol C Tables 4.2.6.8 and 6.1.1.4'
Cu Cu 0.3201 1.2651 'International Tables Vol C Tables 4.2.6.8 and 6.1.1.4'
Sn Sn -0.6537 1.4246 'International Tables Vol C Tables 4.2.6.8 and 6.1.1.4'

loop_
_geom_angle_atom_site_label_1
_geom_angle_atom_site_label_2
_geom_angle_atom_site_label_3
_geom_angle
_geom_angle_site_symmetry_1
_geom_angle_site_symmetry_3
_geom_angle_publ_flag
S4 Sn1 S3 110.46(5) . . ?
S4 Sn1 S1 108.12(5) . . ?
S3 Sn1 S1 108.65(3) . . ?
S4 Sn1 S2 111.78(4) . . ?
S3 Sn1 S2 113.05(3) . . ?
S1 Sn1 S2 104.45(3) . . ?
S5 Sn2 S5 109.04(2) 41_665 4_565 ?
S5 Sn2 S5 109.04(2) 41_665 . ?
S5 Sn2 S5 110.33(5) 4_565 . ?
S5 Sn2 S5 110.33(5) 41_665 44_666 ?
S5 Sn2 S5 109.04(2) 4_565 44_666 ?
S5 Sn2 S5 109.04(2) . 44_666 ?
S2 Cu1 S1 126.68(4) 33_666 29_666 ?
S2 Cu1 S1 124.57(4) 33_666 . ?
S1 Cu1 S1 107.51(3) 29_666 . ?
S2 Cu1 Cu2 48.46(3) 33_666 25_666 ?
S1 Cu1 Cu2 100.63(3) 29_666 25_666 ?
S1 Cu1 Cu2 136.85(3) . 25_666 ?
S2 Cu2 S2 118.932(12) 9 . ?
S2 Cu2 S2 118.932(12) 9 5 ?
S2 Cu2 S2 118.932(12) . 5 ?
S2 Cu2 Cu1 134.73(4) 9 33_666 ?
S2 Cu2 Cu1 99.13(3) . 33_666 ?
S2 Cu2 Cu1 47.25(3) 5 33_666 ?
S2 Cu2 Cu1 47.25(3) 9 25_666 ?
S2 Cu2 Cu1 134.73(4) . 25_666 ?
S2 Cu2 Cu1 99.13(3) 5 25_666 ?
Cu1 Cu2 Cu1 88.88(2) 33_666 25_666 ?
S2 Cu2 Cu1 99.13(3) 9 29_666 ?
S2 Cu2 Cu1 47.25(3) . 29_666 ?
S2 Cu2 Cu1 134.73(4) 5 29_666 ?
Cu1 Cu2 Cu1 88.88(2) 33_666 29_666 ?
Cu1 Cu2 Cu1 88.88(2) 25_666 29_666 ?
S3 Cu3 S5 133.75(4) . 29_666 ?
S3 Cu3 S1 115.72(4) . 29_666 ?
S5 Cu3 S1 110.50(4) 29_666 29_666 ?
S4 Cu4 S3 120.72(5) . 15_565 ?
S4 Cu4 S5 125.13(5) . . ?
S3 Cu4 S5 114.02(4) 15_565 . ?
Cu1 S1 Cu3 119.47(4) 33_666 33_666 ?
Cu1 S1 Cu1 96.50(4) 33_666 . ?
Cu3 S1 Cu1 104.41(4) 33_666 . ?
Cu1 S1 Sn1 108.81(4) 33_666 . ?
Cu3 S1 Sn1 113.15(4) 33_666 . ?
Cu1 S1 Sn1 113.32(4) . . ?
Cu1 S2 Cu2 84.29(4) 29_666 . ?
Cu1 S2 Sn1 97.22(4) 29_666 . ?
Cu2 S2 Sn1 111.45(4) . . ?
Cu3 S3 Cu4 96.01(4) . 16_655 ?
Cu3 S3 Sn1 104.97(4) . . ?
Cu4 S3 Sn1 111.27(4) 16_655 . ?
Cu4 S4 Sn1 100.10(5) . . ?
Cu3 S5 Cu4 105.26(5) 33_666 . ?
Cu3 S5 Sn2 98.45(4) 33_666 . ?
Cu4 S5 Sn2 113.08(4) . . ?
C1 N1 H1N1 109.5 . . ?
C1 N1 H2N1 109.5 . . ?
H1N1 N1 H2N1 109.5 . . ?
C1 N1 H3N1 109.5 . . ?
H1N1 N1 H3N1 109.5 . . ?
H2N1 N1 H3N1 109.5 . . ?
C2 C1 N1 106.5(7) . . ?
C2 C1 H1A 110.4 . . ?
N1 C1 H1A 110.4 . . ?
C2 C1 H1B 110.4 . . ?
N1 C1 H1B 110.4 . . ?
H1A C1 H1B 108.6 . . ?
C1 C2 N2 111.6(9) . . ?
C1 C2 H2A 109.3 . . ?
N2 C2 H2A 109.3 . . ?
C1 C2 H2B 109.3 . . ?
N2 C2 H2B 109.3 . . ?
H2A C2 H2B 108.0 . . ?
C2 N2 H1N2 109.5 . . ?
C2 N2 H2N2 109.5 . . ?
H1N2 N2 H2N2 109.5 . . ?
C2 N2 H3N2 109.5 . . ?
H1N2 N2 H3N2 109.5 . . ?
H2N2 N2 H3N2 109.5 . . ?

loop_
_geom_bond_atom_site_label_1
_geom_bond_atom_site_label_2
_geom_bond_distance
_geom_bond_site_symmetry_2
_geom_bond_publ_flag
Sn1 S4 2.3807(13) . ?
Sn1 S3 2.4052(11) . ?
Sn1 S1 2.4095(11) . ?
Sn1 S2 2.4098(10) . ?
Sn2 S5 2.3964(10) 41_665 ?
Sn2 S5 2.3964(10) 4_565 ?
Sn2 S5 2.3964(10) . ?
Sn2 S5 2.3964(10) 44_666 ?
Cu1 S2 2.2297(12) 33_666 ?
Cu1 S1 2.2299(11) 29_666 ?
Cu1 S1 2.2594(12) . ?
Cu1 Cu2 3.0212(9) 25_666 ?
Cu2 S2 2.2725(10) 9 ?
Cu2 S2 2.2725(10) . ?
Cu2 S2 2.2725(10) 5 ?
Cu2 Cu1 3.0212(9) 33_666 ?
Cu2 Cu1 3.0212(9) 25_666 ?
Cu2 Cu1 3.0212(9) 29_666 ?
Cu3 S3 2.2257(12) . ?
Cu3 S5 2.2343(12) 29_666 ?
Cu3 S1 2.2587(11) 29_666 ?
Cu4 S4 2.2402(14) . ?
Cu4 S3 2.2498(11) 15_565 ?
Cu4 S5 2.2646(12) . ?
S1 Cu1 2.2299(11) 33_666 ?
S1 Cu3 2.2587(11) 33_666 ?
S2 Cu1 2.2297(12) 29_666 ?
S3 Cu4 2.2498(11) 16_655 ?
S5 Cu3 2.2343(12) 33_666 ?
N1 C1 1.513(13) . ?
N1 H1N1 0.9100 . ?
N1 H2N1 0.9100 . ?
N1 H3N1 0.9100 . ?
C1 C2 1.484(15) . ?
C1 H1A 0.9900 . ?
C1 H1B 0.9900 . ?
C2 N2 1.499(14) . ?
C2 H2A 0.9900 . ?
C2 H2B 0.9900 . ?
N2 H1N2 0.9100 . ?
N2 H2N2 0.9100 . ?
N2 H3N2 0.9100 . ?

loop_
_platon_squeeze_void_nr
_platon_squeeze_void_average_x
_platon_squeeze_void_average_y
_platon_squeeze_void_average_z
_platon_squeeze_void_volume
_platon_squeeze_void_count_electrons
_platon_squeeze_void_content
1 -0.000 -0.000 -0.000 8 2 ' '
2 -0.000 -0.000 0.500 8 2 ' '
3 0.184 0.240 0.246 2134 381 ' '
4 -0.000 0.500 -0.000 8 2 ' '
5 -0.000 0.500 0.500 8 2 ' '
6 -0.186 0.733 0.737 2134 381 ' '
7 0.500 -0.000 -0.000 8 2 ' '
8 0.500 -0.000 0.500 8 2 ' '
9 0.500 0.500 -0.000 8 2 ' '
10 0.500 0.500 0.500 8 2 ' '
